data_7025274
loop_
_publ_author_name
'Fenton, Hazel'
'Tidmarsh, Ian S.'
'Ward, Michael D.'

_publ_section_title
;
 Hierarchical self-assembly of heteronuclear co-ordination networks.
;
_journal_issue 16
_journal_name_full 'Dalton transactions (Cambridge, England : 2003)'
_journal_page_first 3805
_journal_page_last 3815
_journal_paper_doi 10.1039/b926264d
_journal_volume 39
_journal_year 2010
_chemical_formula_sum 'C20 H14 N4'
_chemical_formula_weight 310.35
_chemical_name_systematic
;
?
;
_space_group_IT_number 14
_symmetry_cell_setting monoclinic
_symmetry_space_group_name_Hall '-P 2ybc'
_symmetry_space_group_name_H-M 'P 1 21/c 1'
_atom_sites_solution_hydrogens geom
_atom_sites_solution_primary direct
_atom_sites_solution_secondary difmap
_audit_creation_method SHELXL-97
_cell_angle_alpha 90.00
_cell_angle_beta 89.253(4)
_cell_angle_gamma 90.00
_cell_formula_units_Z 4
_cell_length_a 7.2760(5)
_cell_length_b 13.4222(9)
_cell_length_c 15.4417(10)
_cell_measurement_reflns_used 8655
_cell_measurement_temperature 100(2)
_cell_measurement_theta_max 27.351
_cell_measurement_theta_min 2.639
_cell_volume 1507.91(17)
_computing_cell_refinement 'Bruker SMART'
_computing_data_collection 'Bruker SMART'
_computing_data_reduction 'Bruker SAINT'
_computing_molecular_graphics 'Bruker SHELXTL'
_computing_publication_material 'Bruker SHELXTL'
_computing_structure_refinement 'Bruker SHELXTL'
_computing_structure_solution 'Bruker SHELXTL'
_diffrn_ambient_temperature 100(2)
_diffrn_measured_fraction_theta_full 0.998
_diffrn_measured_fraction_theta_max 0.998
_diffrn_measurement_device_type 'CCD area detector'
_diffrn_measurement_method 'phi and omega scans'
_diffrn_radiation_monochromator graphite
_diffrn_radiation_source 'sealed tube'
_diffrn_radiation_type MoK\a
_diffrn_radiation_wavelength 0.71073
_diffrn_reflns_av_R_equivalents 0.0347
_diffrn_reflns_av_sigmaI/netI 0.0184
_diffrn_reflns_limit_h_max 9
_diffrn_reflns_limit_h_min -9
_diffrn_reflns_limit_k_max 16
_diffrn_reflns_limit_k_min -16
_diffrn_reflns_limit_l_max 19
_diffrn_reflns_limit_l_min -19
_diffrn_reflns_number 23919
_diffrn_reflns_theta_full 26.37
_diffrn_reflns_theta_max 26.37
_diffrn_reflns_theta_min 2.64
_exptl_absorpt_coefficient_mu 0.084
_exptl_absorpt_correction_T_max 0.9834
_exptl_absorpt_correction_T_min 0.9671
_exptl_absorpt_correction_type multi-scan
_exptl_absorpt_process_details SADABS
_exptl_crystal_colour Colourless
_exptl_crystal_density_diffrn 1.367
_exptl_crystal_density_method 'not measured'
_exptl_crystal_description Block
_exptl_crystal_F_000 648
_exptl_crystal_size_max 0.40
_exptl_crystal_size_mid 0.20
_exptl_crystal_size_min 0.20
_refine_diff_density_max 0.254
_refine_diff_density_min -0.199
_refine_diff_density_rms 0.045
_refine_ls_extinction_method none
_refine_ls_goodness_of_fit_ref 1.064
_refine_ls_hydrogen_treatment constr
_refine_ls_matrix_type full
_refine_ls_number_parameters 217
_refine_ls_number_reflns 3070
_refine_ls_number_restraints 0
_refine_ls_restrained_S_all 1.064
_refine_ls_R_factor_all 0.0506
_refine_ls_R_factor_gt 0.0429
_refine_ls_shift/su_max 0.000
_refine_ls_shift/su_mean 0.000
_refine_ls_structure_factor_coef Fsqd
_refine_ls_weighting_details 'calc w=1/[\s^2^(Fo^2^)+(0.0369P)^2^+1.1581P] where P=(Fo^2^+2Fc^2^)/3'
_refine_ls_weighting_scheme calc
_refine_ls_wR_factor_gt 0.1046
_refine_ls_wR_factor_ref 0.1086
_reflns_number_gt 2662
_reflns_number_total 3070
_reflns_threshold_expression >2sigma(I)
_cod_data_source_file b926264d.txt
_cod_data_source_block imw1209p21c
_cod_depositor_comments
;
The following automatic conversions were performed:

'_symmetry_cell_setting' value 'Monoclinic' changed to 'monoclinic'
according to /home/saulius/struct/CIF-dictionaries/cif_core.dic
dictionary named 'cif_core.dic' version 2.4.2 from
2011-04-26.

'_exptl_absorpt_correction_type' value 'Multi-scan'
changed to 'multi-scan' according to
/home/saulius/struct/CIF-dictionaries/cif_core.dic dictionary named
'cif_core.dic' version 2.4.2 from 2011-04-26.

Automatic conversion script
Id: cif_fix_values 1891 2012-01-12 08:04:46Z andrius 
;
_cod_original_sg_symbol_H-M P2(1)/c
_cod_database_code 7025274

loop_
_symmetry_equiv_pos_as_xyz
'x, y, z'
'-x, y+1/2, -z+1/2'
'-x, -y, -z'
'x, -y-1/2, z-1/2'

loop_
_atom_site_label
_atom_site_type_symbol
_atom_site_fract_x
_atom_site_fract_y
_atom_site_fract_z
_atom_site_U_iso_or_equiv
_atom_site_adp_type
_atom_site_occupancy
_atom_site_symmetry_multiplicity
_atom_site_calc_flag
_atom_site_refinement_flags
N11 N 0.0167(2) 1.03882(11) 0.10840(9) 0.0275(3) Uani 1 1 d .
C12 C -0.0641(2) 0.94969(12) 0.12157(10) 0.0233(3) Uani 1 1 d .
C13 C -0.2523(2) 0.93540(13) 0.11274(10) 0.0257(4) Uani 1 1 d .
H13 H -0.3052 0.8716 0.1224 0.031 Uiso 1 1 calc R
C14 C -0.3615(2) 1.01505(14) 0.08980(11) 0.0297(4) Uani 1 1 d .
H14 H -0.4905 1.0071 0.0842 0.036 Uiso 1 1 calc R
C15 C -0.2796(3) 1.10640(14) 0.07515(12) 0.0315(4) Uani 1 1 d .
H15 H -0.3506 1.1625 0.0586 0.038 Uiso 1 1 calc R
C16 C -0.0926(3) 1.11419(13) 0.08507(12) 0.0310(4) Uani 1 1 d .
H16 H -0.0372 1.1772 0.0747 0.037 Uiso 1 1 calc R
N21 N 0.14529(19) 0.72114(10) 0.17793(9) 0.0237(3) Uani 1 1 d .
N22 N 0.00104(19) 0.77347(10) 0.14729(8) 0.0236(3) Uani 1 1 d .
C23 C 0.0581(2) 0.86848(12) 0.14859(10) 0.0231(3) Uani 1 1 d .
C24 C 0.2379(2) 0.87622(13) 0.18007(11) 0.0265(4) Uani 1 1 d .
H24 H 0.3084 0.9351 0.1875 0.032 Uiso 1 1 calc R
C25 C 0.2892(2) 0.78021(13) 0.19768(11) 0.0267(4) Uani 1 1 d .
H25 H 0.4042 0.7591 0.2196 0.032 Uiso 1 1 calc R
C26 C 0.1421(2) 0.61307(12) 0.17730(10) 0.0240(3) Uani 1 1 d .
H26A H 0.0172 0.5901 0.1939 0.029 Uiso 1 1 calc R
H26B H 0.2283 0.5881 0.2213 0.029 Uiso 1 1 calc R
C31 C 0.1940(2) 0.56834(12) 0.08969(10) 0.0213(3) Uani 1 1 d .
C32 C 0.2093(2) 0.62607(12) 0.01672(11) 0.0237(3) Uani 1 1 d .
H32 H 0.1855 0.6955 0.0206 0.028 Uiso 1 1 calc R
C33 C 0.2596(2) 0.58440(12) -0.06377(10) 0.0234(3) Uani 1 1 d .
H33 H 0.2693 0.6255 -0.1137 0.028 Uiso 1 1 calc R
C34 C 0.2945(2) 0.48404(12) -0.07000(10) 0.0214(3) Uani 1 1 d .
C35 C 0.2786(2) 0.42042(12) 0.00385(10) 0.0210(3) Uani 1 1 d .
C36 C 0.2275(2) 0.46367(12) 0.08456(10) 0.0210(3) Uani 1 1 d .
C41 C 0.3117(2) 0.31662(12) -0.00123(11) 0.0249(4) Uani 1 1 d .
H41 H 0.3456 0.2875 -0.0552 0.030 Uiso 1 1 calc R
C42 C 0.2953(2) 0.25781(13) 0.07092(12) 0.0276(4) Uani 1 1 d .
H42 H 0.3173 0.1882 0.0667 0.033 Uiso 1 1 calc R
C43 C 0.2459(2) 0.30004(13) 0.15114(11) 0.0278(4) Uani 1 1 d .
H43 H 0.2360 0.2590 0.2011 0.033 Uiso 1 1 calc R
C44 C 0.2122(2) 0.39995(13) 0.15767(10) 0.0253(4) Uani 1 1 d .
H44 H 0.1779 0.4273 0.2123 0.030 Uiso 1 1 calc R
C51 C 0.3511(2) 0.44158(12) -0.15176(11) 0.0237(3) Uani 1 1 d .
N52 N 0.3961(2) 0.40687(11) -0.21703(9) 0.0286(3) Uani 1 1 d .

loop_
_atom_site_aniso_label
_atom_site_aniso_U_11
_atom_site_aniso_U_22
_atom_site_aniso_U_33
_atom_site_aniso_U_23
_atom_site_aniso_U_13
_atom_site_aniso_U_12
N11 0.0288(8) 0.0257(8) 0.0281(7) 0.0016(6) 0.0021(6) -0.0020(6)
C12 0.0288(9) 0.0244(8) 0.0167(7) -0.0039(6) 0.0037(6) -0.0014(7)
C13 0.0308(9) 0.0260(8) 0.0203(8) -0.0010(6) 0.0009(7) -0.0052(7)
C14 0.0267(9) 0.0372(10) 0.0253(8) 0.0012(7) -0.0006(7) -0.0032(7)
C15 0.0321(10) 0.0312(9) 0.0312(9) 0.0072(7) 0.0000(7) 0.0026(8)
C16 0.0330(10) 0.0253(9) 0.0346(9) 0.0041(7) 0.0005(8) -0.0028(7)
N21 0.0245(7) 0.0241(7) 0.0224(7) -0.0035(5) 0.0009(5) 0.0001(6)
N22 0.0248(7) 0.0249(7) 0.0210(7) -0.0028(5) 0.0020(5) 0.0007(6)
C23 0.0270(9) 0.0240(8) 0.0180(7) -0.0037(6) 0.0044(6) -0.0014(6)
C24 0.0272(9) 0.0265(9) 0.0258(8) -0.0062(7) 0.0022(7) -0.0031(7)
C25 0.0235(8) 0.0313(9) 0.0254(8) -0.0056(7) -0.0002(7) -0.0005(7)
C26 0.0259(8) 0.0231(8) 0.0230(8) -0.0011(6) 0.0013(6) -0.0001(6)
C31 0.0182(8) 0.0237(8) 0.0221(8) -0.0013(6) -0.0002(6) -0.0013(6)
C32 0.0250(8) 0.0200(8) 0.0261(8) -0.0007(6) 0.0006(6) 0.0007(6)
C33 0.0238(8) 0.0244(8) 0.0220(8) 0.0033(6) 0.0004(6) -0.0010(6)
C34 0.0187(8) 0.0238(8) 0.0218(8) -0.0024(6) -0.0003(6) -0.0015(6)
C35 0.0175(8) 0.0225(8) 0.0230(8) -0.0010(6) -0.0019(6) -0.0027(6)
C36 0.0188(8) 0.0218(8) 0.0223(8) -0.0011(6) -0.0012(6) -0.0017(6)
C41 0.0226(8) 0.0236(8) 0.0284(8) -0.0040(7) -0.0003(7) -0.0012(6)
C42 0.0247(9) 0.0208(8) 0.0373(10) 0.0011(7) -0.0011(7) -0.0010(7)
C43 0.0299(9) 0.0259(9) 0.0278(9) 0.0070(7) -0.0005(7) -0.0026(7)
C44 0.0286(9) 0.0263(8) 0.0209(8) 0.0007(6) 0.0008(6) -0.0011(7)
C51 0.0226(8) 0.0234(8) 0.0252(8) 0.0026(7) -0.0019(6) -0.0014(6)
N52 0.0327(8) 0.0294(8) 0.0238(7) -0.0022(6) 0.0005(6) 0.0018(6)

loop_
_atom_type_symbol
_atom_type_description
_atom_type_scat_dispersion_real
_atom_type_scat_dispersion_imag
_atom_type_scat_source
C C 0.0033 0.0016 'International Tables Vol C Tables 4.2.6.8 and 6.1.1.4'
H H 0.0000 0.0000 'International Tables Vol C Tables 4.2.6.8 and 6.1.1.4'
N N 0.0061 0.0033 'International Tables Vol C Tables 4.2.6.8 and 6.1.1.4'

loop_
_geom_angle_atom_site_label_1
_geom_angle_atom_site_label_2
_geom_angle_atom_site_label_3
_geom_angle
C16 N11 C12 116.90(15)
N11 C12 C13 122.37(16)
N11 C12 C23 115.92(15)
C13 C12 C23 121.68(15)
C14 C13 C12 119.25(16)
C14 C13 H13 120.4
C12 C13 H13 120.4
C13 C14 C15 118.77(17)
C13 C14 H14 120.6
C15 C14 H14 120.6
C16 C15 C14 118.34(17)
C16 C15 H15 120.8
C14 C15 H15 120.8
N11 C16 C15 124.35(17)
N11 C16 H16 117.8
C15 C16 H16 117.8
C25 N21 N22 112.40(14)
C25 N21 C26 126.92(15)
N22 N21 C26 120.25(13)
C23 N22 N21 104.26(13)
N22 C23 C24 111.43(15)
N22 C23 C12 120.79(15)
C24 C23 C12 127.76(15)
C25 C24 C23 104.85(15)
C25 C24 H24 127.6
C23 C24 H24 127.6
N21 C25 C24 107.06(15)
N21 C25 H25 126.5
C24 C25 H25 126.5
N21 C26 C31 113.34(13)
N21 C26 H26A 108.9
C31 C26 H26A 108.9
N21 C26 H26B 108.9
C31 C26 H26B 108.9
H26A C26 H26B 107.7
C32 C31 C36 119.90(14)
C32 C31 C26 121.59(14)
C36 C31 C26 118.50(14)
C31 C32 C33 121.25(15)
C31 C32 H32 119.4
C33 C32 H32 119.4
C34 C33 C32 119.82(15)
C34 C33 H33 120.1
C32 C33 H33 120.1
C33 C34 C35 121.16(14)
C33 C34 C51 119.99(15)
C35 C34 C51 118.84(14)
C41 C35 C36 119.56(15)
C41 C35 C34 122.16(15)
C36 C35 C34 118.28(14)
C44 C36 C35 117.95(14)
C44 C36 C31 122.49(14)
C35 C36 C31 119.57(14)
C42 C41 C35 120.61(15)
C42 C41 H41 119.7
C35 C41 H41 119.7
C41 C42 C43 120.23(16)
C41 C42 H42 119.9
C43 C42 H42 119.9
C44 C43 C42 120.30(15)
C44 C43 H43 119.8
C42 C43 H43 119.8
C43 C44 C36 121.35(15)
C43 C44 H44 119.3
C36 C44 H44 119.3
N52 C51 C34 179.49(18)

loop_
_geom_bond_atom_site_label_1
_geom_bond_atom_site_label_2
_geom_bond_distance
N11 C16 1.339(2)
N11 C12 1.347(2)
C12 C13 1.392(2)
C12 C23 1.471(2)
C13 C14 1.381(3)
C13 H13 0.9500
C14 C15 1.381(3)
C14 H14 0.9500
C15 C16 1.375(3)
C15 H15 0.9500
C16 H16 0.9500
N21 C25 1.351(2)
N21 N22 1.3534(19)
N21 C26 1.451(2)
N22 C23 1.341(2)
C23 C24 1.405(2)
C24 C25 1.370(2)
C24 H24 0.9500
C25 H25 0.9500
C26 C31 1.523(2)
C26 H26A 0.9900
C26 H26B 0.9900
C31 C32 1.371(2)
C31 C36 1.428(2)
C32 C33 1.407(2)
C32 H32 0.9500
C33 C34 1.374(2)
C33 H33 0.9500
C34 C35 1.428(2)
C34 C51 1.441(2)
C35 C41 1.416(2)
C35 C36 1.420(2)
C36 C44 1.419(2)
C41 C42 1.369(2)
C41 H41 0.9500
C42 C43 1.405(2)
C42 H42 0.9500
C43 C44 1.367(2)
C43 H43 0.9500
C44 H44 0.9500
C51 N52 1.154(2)

loop_
_geom_torsion_atom_site_label_1
_geom_torsion_atom_site_label_2
_geom_torsion_atom_site_label_3
_geom_torsion_atom_site_label_4
_geom_torsion
C16 N11 C12 C13 -0.8(2)
C16 N11 C12 C23 -178.98(14)
N11 C12 C13 C14 -0.1(2)
C23 C12 C13 C14 177.98(15)
C12 C13 C14 C15 0.9(2)
C13 C14 C15 C16 -0.7(3)
C12 N11 C16 C15 1.0(3)
C14 C15 C16 N11 -0.2(3)
C25 N21 N22 C23 -0.27(17)
C26 N21 N22 C23 -173.34(13)
N21 N22 C23 C24 -0.07(17)
N21 N22 C23 C12 -178.46(13)
N11 C12 C23 N22 -166.99(14)
C13 C12 C23 N22 14.8(2)
N11 C12 C23 C24 14.9(2)
C13 C12 C23 C24 -163.29(16)
N22 C23 C24 C25 0.37(19)
C12 C23 C24 C25 178.61(15)
N22 N21 C25 C24 0.51(19)
C26 N21 C25 C24 173.02(15)
C23 C24 C25 N21 -0.51(18)
C25 N21 C26 C31 -90.75(19)
N22 N21 C26 C31 81.23(18)
N21 C26 C31 C32 -10.8(2)
N21 C26 C31 C36 169.09(14)
C36 C31 C32 C33 -0.7(2)
C26 C31 C32 C33 179.21(15)
C31 C32 C33 C34 -0.1(2)
C32 C33 C34 C35 0.7(2)
C32 C33 C34 C51 -178.22(15)
C33 C34 C35 C41 179.20(15)
C51 C34 C35 C41 -1.8(2)
C33 C34 C35 C36 -0.6(2)
C51 C34 C35 C36 178.33(14)
C41 C35 C36 C44 0.2(2)
C34 C35 C36 C44 -179.95(14)
C41 C35 C36 C31 -179.95(15)
C34 C35 C36 C31 -0.1(2)
C32 C31 C36 C44 -179.41(15)
C26 C31 C36 C44 0.7(2)
C32 C31 C36 C35 0.7(2)
C26 C31 C36 C35 -179.13(14)
C36 C35 C41 C42 -0.2(2)
C34 C35 C41 C42 179.99(15)
C35 C41 C42 C43 -0.2(2)
C41 C42 C43 C44 0.6(3)
C42 C43 C44 C36 -0.6(3)
C35 C36 C44 C43 0.2(2)
C31 C36 C44 C43 -179.66(16)
C33 C34 C51 N52 -162(21)
C35 C34 C51 N52 19(21)
